data_2227417
loop_
_publ_author_name
'bin Shawkataly, Omar'
'Tariq, Abu'
'Ghani, Syed Sauban'
'Yeap, Chin Sing'
'Fun, Hoong-Kun'

_publ_section_title
;
 Chlorido[tris(3-fluorophenyl)phosphine]gold(I)
;
_journal_coeditor_code FJ2329
_journal_issue 10
_journal_name_full 'Acta Crystallographica Section E'
_journal_page_first m1217
_journal_page_last m1218
_journal_paper_doi 10.1107/S1600536810034896
_journal_volume 66
_journal_year 2010
_chemical_formula_iupac '[Au Cl (C18 H12 F3 P)]'
_chemical_formula_moiety 'C18 H12 Au Cl F3 P'
_chemical_formula_sum 'C18 H12 Au Cl F3 P'
_chemical_formula_weight 548.66
_chemical_name_systematic
;
Chlorido[tris(3-fluorophenyl)phosphine]gold(I)
;
_space_group_IT_number 19
_symmetry_cell_setting orthorhombic
_symmetry_space_group_name_Hall 'P 2ac 2ab'
_symmetry_space_group_name_H-M 'P 21 21 21'
_atom_sites_solution_hydrogens geom
_atom_sites_solution_primary direct
_atom_sites_solution_secondary difmap
_audit_creation_method SHELXL-97
_cell_angle_alpha 90.00
_cell_angle_beta 90.00
_cell_angle_gamma 90.00
_cell_formula_units_Z 4
_cell_length_a 10.4028(8)
_cell_length_b 12.3281(11)
_cell_length_c 13.2214(10)
_cell_measurement_reflns_used 7065
_cell_measurement_temperature 100.00(10)
_cell_measurement_theta_max 34.81
_cell_measurement_theta_min 2.99
_cell_volume 1695.6(2)
_computing_cell_refinement 'SAINT (Bruker, 2009)'
_computing_data_collection 'APEX2 (Bruker, 2009)'
_computing_data_reduction 'SAINT (Bruker, 2009)'
_computing_molecular_graphics 'SHELXTL (Sheldrick, 2008)'
_computing_publication_material 'SHELXTL (Sheldrick, 2008) and PLATON (Spek, 2009)'
_computing_structure_refinement 'SHELXTL (Sheldrick, 2008)'
_computing_structure_solution 'SHELXTL (Sheldrick, 2008)'
_diffrn_ambient_temperature 100
_diffrn_measured_fraction_theta_full 0.982
_diffrn_measured_fraction_theta_max 0.982
_diffrn_measurement_device_type 'Bruker APEXII DUO CCD area-detector'
_diffrn_measurement_method '\f and \w scans'
_diffrn_radiation_monochromator graphite
_diffrn_radiation_source 'fine-focus sealed tube'
_diffrn_radiation_type MoK\a
_diffrn_radiation_wavelength 0.71073
_diffrn_reflns_av_R_equivalents 0.0314
_diffrn_reflns_av_sigmaI/netI 0.0539
_diffrn_reflns_limit_h_max 15
_diffrn_reflns_limit_h_min -15
_diffrn_reflns_limit_k_max 18
_diffrn_reflns_limit_k_min -18
_diffrn_reflns_limit_l_max 19
_diffrn_reflns_limit_l_min -19
_diffrn_reflns_number 14491
_diffrn_reflns_theta_full 32.50
_diffrn_reflns_theta_max 32.50
_diffrn_reflns_theta_min 2.26
_diffrn_standards_number 0
_exptl_absorpt_coefficient_mu 8.954
_exptl_absorpt_correction_T_max 0.5201
_exptl_absorpt_correction_T_min 0.0935
_exptl_absorpt_correction_type multi-scan
_exptl_absorpt_process_details '(<i>SADABS</i>; Bruker, 2009)'
_exptl_crystal_colour colourless
_exptl_crystal_density_diffrn 2.149
_exptl_crystal_density_method 'not measured'
_exptl_crystal_description block
_exptl_crystal_F_000 1032
_exptl_crystal_size_max 0.50
_exptl_crystal_size_mid 0.13
_exptl_crystal_size_min 0.08
_refine_diff_density_max 1.254
_refine_diff_density_min -0.871
_refine_ls_abs_structure_details 'Flack (1983), 2522 Friedel pairs'
_refine_ls_abs_structure_Flack 0.010(8)
_refine_ls_extinction_method none
_refine_ls_goodness_of_fit_ref 1.057
_refine_ls_hydrogen_treatment constr
_refine_ls_matrix_type full
_refine_ls_number_parameters 237
_refine_ls_number_reflns 5912
_refine_ls_number_restraints 0
_refine_ls_restrained_S_all 1.057
_refine_ls_R_factor_all 0.0310
_refine_ls_R_factor_gt 0.0253
_refine_ls_shift/su_max 0.000
_refine_ls_shift/su_mean <0.001
_refine_ls_structure_factor_coef Fsqd
_refine_ls_weighting_details 'calc w=1/[\s^2^(Fo^2^)+(0.0362P)^2^+0.0000P] where P=(Fo^2^+2Fc^2^)/3'
_refine_ls_weighting_scheme calc
_refine_ls_wR_factor_gt 0.0679
_refine_ls_wR_factor_ref 0.0839
_reflns_number_gt 5263
_reflns_number_total 5912
_reflns_threshold_expression I>2\s(I)
_cod_data_source_file fj2329.cif
_cod_data_source_block I
_cod_database_code 2227417
_cod_database_fobs_code 2227417

loop_
_symmetry_equiv_pos_as_xyz
'x, y, z'
'-x+1/2, -y, z+1/2'
'-x, y+1/2, -z+1/2'
'x+1/2, -y+1/2, -z'

loop_
_atom_site_type_symbol
_atom_site_label
_atom_site_fract_x
_atom_site_fract_y
_atom_site_fract_z
_atom_site_U_iso_or_equiv
_atom_site_adp_type
_atom_site_calc_flag
_atom_site_refinement_flags
_atom_site_occupancy
_atom_site_disorder_assembly
_atom_site_disorder_group
Au Au1 -0.172736(12) 0.064703(12) 0.248330(12) 0.02814(5) Uani d . 1 . .
Cl Cl1 -0.37503(10) 0.00469(13) 0.21314(9) 0.0430(3) Uani d . 1 . .
P P1 0.02323(11) 0.12844(9) 0.28033(8) 0.02683(19) Uani d . 1 . .
F F1 0.1479(5) 0.4535(3) 0.5012(3) 0.0647(11) Uani d . 1 . .
F F2A 0.3891(5) 0.3156(6) 0.0912(4) 0.0506(19) Uani d P 0.591(11) A 1
F F3A 0.3834(5) -0.0758(4) 0.4689(4) 0.0577(17) Uani d P 0.730(12) B 1
F F2B -0.0532(9) 0.3838(8) -0.0232(7) 0.057(3) Uani d P 0.409(11) A 2
F F3B 0.2739(12) -0.1835(13) 0.1292(11) 0.058(5) Uani d P 0.270(12) B 2
C C1 0.0268(5) 0.2072(4) 0.3955(3) 0.0314(8) Uani d . 1 . .
C C2 0.0940(5) 0.3051(4) 0.4037(4) 0.0339(9) Uani d . 1 . .
H H2A 0.1430 0.3313 0.3502 0.041 Uiso calc R 1 . .
C C3 0.0859(6) 0.3613(5) 0.4928(4) 0.0415(11) Uani d . 1 . .
C C4 0.0171(5) 0.3264(5) 0.5753(4) 0.0403(11) Uani d . 1 . .
H H4A 0.0139 0.3670 0.6345 0.048 Uiso calc R 1 . .
C C5 -0.0473(7) 0.2285(6) 0.5669(4) 0.0503(14) Uani d . 1 . .
H H5A -0.0916 0.2009 0.6222 0.060 Uiso calc R 1 . .
C C6 -0.0460(5) 0.1720(6) 0.4773(4) 0.0423(12) Uani d . 1 . .
H H6A -0.0948 0.1091 0.4713 0.051 Uiso calc R 1 . .
C C7 0.0838(4) 0.2165(4) 0.1821(3) 0.0292(8) Uani d . 1 . .
C C8 0.2166(5) 0.2331(4) 0.1705(4) 0.0369(10) Uani d . 1 A .
H H8A 0.2759 0.1980 0.2118 0.044 Uiso calc R 1 . .
C C9 0.2563(5) 0.3051(5) 0.0936(4) 0.0412(11) Uani d . 1 . .
H H9A 0.3436 0.3195 0.0863 0.049 Uiso calc PR 0.409(11) A 2
C C10 0.1742(7) 0.3530(5) 0.0314(4) 0.0493(15) Uani d . 1 A .
H H10A 0.2039 0.3980 -0.0199 0.059 Uiso calc R 1 . .
C C11 0.0419(6) 0.3350(4) 0.0439(4) 0.0398(11) Uani d . 1 . .
H H11A -0.0164 0.3693 0.0012 0.048 Uiso calc PR 0.591(11) A 1
C C12 -0.0014(4) 0.2683(4) 0.1172(4) 0.0362(10) Uani d . 1 A .
H H12A -0.0893 0.2569 0.1244 0.043 Uiso calc R 1 . .
C C13 0.1464(4) 0.0259(4) 0.2926(3) 0.0308(8) Uani d . 1 . .
C C14 0.2201(5) 0.0134(4) 0.3816(4) 0.0360(10) Uani d . 1 B .
H H14A 0.2075 0.0577 0.4377 0.043 Uiso calc R 1 . .
C C15 0.3122(5) -0.0682(5) 0.3812(4) 0.0434(12) Uani d . 1 . .
H H15A 0.3621 -0.0769 0.4390 0.052 Uiso calc PR 0.270(12) B 2
C C16 0.3342(5) -0.1358(5) 0.3023(5) 0.0448(12) Uani d . 1 B .
H H16A 0.3983 -0.1883 0.3057 0.054 Uiso calc R 1 . .
C C17 0.2581(5) -0.1250(5) 0.2156(5) 0.0428(11) Uani d . 1 . .
H H17A 0.2706 -0.1714 0.1610 0.051 Uiso calc PR 0.730(12) B 1
C C18 0.1647(5) -0.0455(5) 0.2107(4) 0.0377(10) Uani d . 1 B .
H H18A 0.1138 -0.0392 0.1532 0.045 Uiso calc R 1 . .

loop_
_atom_site_aniso_label
_atom_site_aniso_U_11
_atom_site_aniso_U_22
_atom_site_aniso_U_33
_atom_site_aniso_U_12
_atom_site_aniso_U_13
_atom_site_aniso_U_23
Au1 0.02793(7) 0.02848(8) 0.02799(7) -0.00558(5) 0.00235(8) -0.00385(9)
Cl1 0.0336(5) 0.0533(7) 0.0421(5) -0.0160(5) 0.0050(4) -0.0161(6)
P1 0.0275(4) 0.0269(5) 0.0262(4) -0.0036(4) 0.0003(4) -0.0018(4)
F1 0.091(3) 0.047(2) 0.0557(19) -0.034(2) 0.014(2) -0.0163(18)
F2A 0.048(3) 0.053(4) 0.051(3) -0.020(3) 0.014(2) -0.004(3)
F3A 0.067(4) 0.045(3) 0.061(3) 0.003(2) -0.026(3) 0.004(2)
F2B 0.062(6) 0.058(6) 0.050(5) 0.017(5) 0.006(4) 0.036(4)
F3B 0.050(7) 0.061(9) 0.064(8) 0.020(6) -0.001(6) -0.043(8)
C1 0.0306(17) 0.034(2) 0.0297(18) 0.0007(19) -0.0011(16) -0.0077(17)
C2 0.044(2) 0.027(2) 0.0308(19) -0.004(2) 0.0000(17) 0.0008(19)
C3 0.049(3) 0.035(3) 0.040(2) -0.006(2) -0.006(2) -0.005(2)
C4 0.045(2) 0.042(3) 0.034(2) 0.006(2) -0.0003(19) -0.010(2)
C5 0.055(3) 0.062(4) 0.034(2) -0.005(3) 0.006(2) -0.010(3)
C6 0.042(3) 0.052(3) 0.032(2) -0.011(2) 0.0030(19) -0.002(2)
C7 0.0319(18) 0.030(2) 0.0260(17) -0.0060(16) 0.0048(14) -0.0041(16)
C8 0.034(2) 0.038(2) 0.039(2) -0.009(2) 0.0085(18) -0.002(2)
C9 0.046(3) 0.042(3) 0.036(2) -0.014(2) 0.0097(19) -0.005(2)
C10 0.067(4) 0.044(3) 0.036(2) -0.025(3) 0.020(2) -0.012(2)
C11 0.057(3) 0.030(2) 0.033(2) -0.001(2) 0.003(2) 0.0019(19)
C12 0.039(3) 0.033(2) 0.037(2) -0.0033(19) 0.0061(17) -0.002(2)
C13 0.0290(17) 0.030(2) 0.0330(19) -0.0024(16) 0.0018(15) 0.0014(17)
C14 0.037(2) 0.032(2) 0.039(2) -0.0041(19) -0.0041(18) -0.003(2)
C15 0.037(2) 0.045(3) 0.048(3) -0.005(2) -0.011(2) 0.011(2)
C16 0.034(2) 0.036(3) 0.065(3) 0.005(2) 0.001(2) 0.009(3)
C17 0.040(2) 0.039(3) 0.050(3) -0.002(2) 0.005(2) -0.013(2)
C18 0.036(2) 0.043(3) 0.035(2) 0.001(2) 0.0001(17) 0.001(2)

loop_
_atom_type_symbol
_atom_type_description
_atom_type_scat_dispersion_real
_atom_type_scat_dispersion_imag
_atom_type_scat_source
C C 0.0033 0.0016 'International Tables Vol C Tables 4.2.6.8 and 6.1.1.4'
H H 0.0000 0.0000 'International Tables Vol C Tables 4.2.6.8 and 6.1.1.4'
F F 0.0171 0.0103 'International Tables Vol C Tables 4.2.6.8 and 6.1.1.4'
P P 0.1023 0.0942 'International Tables Vol C Tables 4.2.6.8 and 6.1.1.4'
Cl Cl 0.1484 0.1585 'International Tables Vol C Tables 4.2.6.8 and 6.1.1.4'
Au Au -2.0133 8.8022 'International Tables Vol C Tables 4.2.6.8 and 6.1.1.4'

loop_
_geom_angle_atom_site_label_1
_geom_angle_atom_site_label_2
_geom_angle_atom_site_label_3
_geom_angle_site_symmetry_1
_geom_angle_site_symmetry_3
_geom_angle
_geom_angle_publ_flag
P1 Au1 Cl1 . . 178.13(5) ?
C1 P1 C7 . . 106.0(2) ?
C1 P1 C13 . . 106.6(2) ?
C7 P1 C13 . . 103.7(2) ?
C1 P1 Au1 . . 111.66(16) ?
C7 P1 Au1 . . 113.28(15) ?
C13 P1 Au1 . . 114.81(15) ?
C6 C1 C2 . . 118.8(5) ?
C6 C1 P1 . . 118.4(4) ?
C2 C1 P1 . . 122.7(4) ?
C3 C2 C1 . . 118.2(5) ?
C3 C2 H2A . . 120.9 ?
C1 C2 H2A . . 120.9 ?
F1 C3 C2 . . 118.7(5) ?
F1 C3 C4 . . 117.4(5) ?
C2 C3 C4 . . 123.9(5) ?
C3 C4 C5 . . 117.4(5) ?
C3 C4 H4A . . 121.3 ?
C5 C4 H4A . . 121.3 ?
C6 C5 C4 . . 120.5(6) ?
C6 C5 H5A . . 119.8 ?
C4 C5 H5A . . 119.8 ?
C5 C6 C1 . . 121.1(6) ?
C5 C6 H6A . . 119.4 ?
C1 C6 H6A . . 119.4 ?
C12 C7 C8 . . 119.6(4) ?
C12 C7 P1 . . 119.8(3) ?
C8 C7 P1 . . 120.6(4) ?
C7 C8 C9 . . 117.2(5) ?
C7 C8 H8A . . 121.4 ?
C9 C8 H8A . . 121.4 ?
C10 C9 F2A . . 125.9(6) ?
C10 C9 C8 . . 122.6(5) ?
F2A C9 C8 . . 111.5(6) ?
C10 C9 H9A . . 118.7 ?
C8 C9 H9A . . 118.7 ?
C9 C10 C11 . . 119.3(5) ?
C9 C10 H10A . . 120.3 ?
C11 C10 H10A . . 120.3 ?
C12 C11 C10 . . 120.5(6) ?
C12 C11 F2B . . 117.5(6) ?
C10 C11 F2B . . 121.9(6) ?
C12 C11 H11A . . 119.7 ?
C10 C11 H11A . . 119.7 ?
C11 C12 C7 . . 120.7(5) ?
C11 C12 H12A . . 119.6 ?
C7 C12 H12A . . 119.6 ?
C18 C13 C14 . . 119.9(4) ?
C18 C13 P1 . . 117.7(3) ?
C14 C13 P1 . . 122.4(4) ?
C15 C14 C13 . . 116.8(5) ?
C15 C14 H14A . . 121.6 ?
C13 C14 H14A . . 121.6 ?
C16 C15 F3A . . 121.0(5) ?
C16 C15 C14 . . 124.4(5) ?
F3A C15 C14 . . 114.7(6) ?
C16 C15 H15A . . 117.8 ?
C14 C15 H15A . . 117.8 ?
C15 C16 C17 . . 118.5(5) ?
C15 C16 H16A . . 120.8 ?
C17 C16 H16A . . 120.8 ?
F3B C17 C18 . . 114.9(8) ?
F3B C17 C16 . . 124.7(8) ?
C18 C17 C16 . . 120.3(5) ?
C18 C17 H17A . . 119.9 ?
C16 C17 H17A . . 119.9 ?
C17 C18 C13 . . 120.1(5) ?
C17 C18 H18A . . 119.9 ?
C13 C18 H18A . . 119.9 ?

loop_
_geom_bond_atom_site_label_1
_geom_bond_atom_site_label_2
_geom_bond_site_symmetry_2
_geom_bond_distance
_geom_bond_publ_flag
Au1 P1 . 2.2254(11) ?
Au1 Cl1 . 2.2787(11) ?
P1 C1 . 1.806(4) ?
P1 C7 . 1.807(5) ?
P1 C13 . 1.807(5) ?
F1 C3 . 1.312(7) ?
F2A C9 . 1.387(8) ?
F3A C15 . 1.379(7) ?
F2B C11 . 1.458(10) ?
F3B C17 . 1.360(12) ?
C1 C6 . 1.390(7) ?
C1 C2 . 1.399(7) ?
C2 C3 . 1.369(7) ?
C2 H2A . 0.9300 ?
C3 C4 . 1.373(8) ?
C4 C5 . 1.385(9) ?
C4 H4A . 0.9300 ?
C5 C6 . 1.375(8) ?
C5 H5A . 0.9300 ?
C6 H6A . 0.9300 ?
C7 C12 . 1.390(7) ?
C7 C8 . 1.405(6) ?
C8 C9 . 1.412(7) ?
C8 H8A . 0.9300 ?
C9 C10 . 1.324(9) ?
C9 H9A . 0.9300 ?
C10 C11 . 1.404(9) ?
C10 H10A . 0.9300 ?
C11 C12 . 1.348(7) ?
C11 H11A . 0.9300 ?
C12 H12A . 0.9300 ?
C13 C18 . 1.409(7) ?
C13 C14 . 1.413(7) ?
C14 C15 . 1.389(8) ?
C14 H14A . 0.9300 ?
C15 C16 . 1.355(9) ?
C15 H15A . 0.9300 ?
C16 C17 . 1.399(9) ?
C16 H16A . 0.9300 ?
C17 C18 . 1.381(8) ?
C17 H17A . 0.9300 ?
C18 H18A . 0.9300 ?

loop_
_geom_hbond_atom_site_label_D
_geom_hbond_atom_site_label_H
_geom_hbond_atom_site_label_A
_geom_hbond_site_symmetry_A
_geom_hbond_distance_DH
_geom_hbond_distance_HA
_geom_hbond_distance_DA
_geom_hbond_angle_DHA
_geom_hbond_publ_flag
C4 H4A Cl1 4_556 0.93 2.81 3.663(6) 153 yes
C5 H5A Cl1 2_455 0.93 2.83 3.558(7) 136 yes
C10 H10A F1 2_564 0.93 2.41 3.046(8) 126 yes

loop_
_geom_torsion_atom_site_label_1
_geom_torsion_atom_site_label_2
_geom_torsion_atom_site_label_3
_geom_torsion_atom_site_label_4
_geom_torsion_site_symmetry_1
_geom_torsion_site_symmetry_2
_geom_torsion_site_symmetry_3
_geom_torsion_site_symmetry_4
_geom_torsion
_geom_torsion_publ_flag
C7 P1 C1 C6 . . . . 162.5(4) ?
C13 P1 C1 C6 . . . . -87.4(5) ?
Au1 P1 C1 C6 . . . . 38.7(5) ?
C7 P1 C1 C2 . . . . -13.8(5) ?
C13 P1 C1 C2 . . . . 96.2(4) ?
Au1 P1 C1 C2 . . . . -137.6(4) ?
C6 C1 C2 C3 . . . . 0.7(8) ?
P1 C1 C2 C3 . . . . 177.0(4) ?
C1 C2 C3 F1 . . . . -179.6(5) ?
C1 C2 C3 C4 . . . . 1.0(9) ?
F1 C3 C4 C5 . . . . -179.3(6) ?
C2 C3 C4 C5 . . . . 0.0(9) ?
C3 C4 C5 C6 . . . . -2.9(10) ?
C4 C5 C6 C1 . . . . 4.6(10) ?
C2 C1 C6 C5 . . . . -3.5(9) ?
P1 C1 C6 C5 . . . . -180.0(5) ?
C1 P1 C7 C12 . . . . -100.3(4) ?
C13 P1 C7 C12 . . . . 147.6(4) ?
Au1 P1 C7 C12 . . . . 22.4(4) ?
C1 P1 C7 C8 . . . . 79.8(4) ?
C13 P1 C7 C8 . . . . -32.3(5) ?
Au1 P1 C7 C8 . . . . -157.4(4) ?
C12 C7 C8 C9 . . . . 1.6(7) ?
P1 C7 C8 C9 . . . . -178.5(4) ?
C7 C8 C9 C10 . . . . -2.5(8) ?
C7 C8 C9 F2A . . . . 179.0(5) ?
F2A C9 C10 C11 . . . . -179.5(6) ?
C8 C9 C10 C11 . . . . 2.2(9) ?
C9 C10 C11 C12 . . . . -1.1(9) ?
C9 C10 C11 F2B . . . . -178.9(7) ?
C10 C11 C12 C7 . . . . 0.3(8) ?
F2B C11 C12 C7 . . . . 178.2(6) ?
C8 C7 C12 C11 . . . . -0.6(8) ?
P1 C7 C12 C11 . . . . 179.5(4) ?
C1 P1 C13 C18 . . . . -178.8(4) ?
C7 P1 C13 C18 . . . . -67.1(4) ?
Au1 P1 C13 C18 . . . . 57.0(4) ?
C1 P1 C13 C14 . . . . 3.4(5) ?
C7 P1 C13 C14 . . . . 115.1(4) ?
Au1 P1 C13 C14 . . . . -120.8(4) ?
C18 C13 C14 C15 . . . . 2.6(7) ?
P1 C13 C14 C15 . . . . -179.7(4) ?
C13 C14 C15 C16 . . . . -0.6(8) ?
C13 C14 C15 F3A . . . . 178.7(5) ?
F3A C15 C16 C17 . . . . 179.5(5) ?
C14 C15 C16 C17 . . . . -1.2(8) ?
C15 C16 C17 F3B . . . . 176.5(10) ?
C15 C16 C17 C18 . . . . 1.2(8) ?
F3B C17 C18 C13 . . . . -175.0(9) ?
C16 C17 C18 C13 . . . . 0.8(8) ?
C14 C13 C18 C17 . . . . -2.7(7) ?
P1 C13 C18 C17 . . . . 179.5(4) ?
